data_1504022
loop_
_publ_author_name
'Jaggi, Michael'
'Blum, Carmen'
'Dupont, Nathalie'
'Grilj, Jakob'
'Liu, Shi-Xia'
'Hauser, J\"urg'
'Hauser, Andreas'
'Decurtins, Silvio'

_publ_section_title
;
 A compactly fused pi-conjugated tetrathiafulvalene-perylenediimide
 donor-acceptor dyad.
;
_journal_issue 14
_journal_name_full 'Organic letters'
_journal_page_first 3096
_journal_page_last 3099
_journal_paper_doi 10.1021/ol901186n
_journal_volume 11
_journal_year 2009
_chemical_formula_moiety 'C57 H59 N3 O3 S6'
_chemical_formula_sum 'C57 H59 N3 O3 S6'
_chemical_formula_weight 1026.43
_chemical_name_systematic
;
 ?
;
_space_group_IT_number 2
_symmetry_cell_setting triclinic
_symmetry_space_group_name_Hall '-P 1'
_symmetry_space_group_name_H-M 'P -1'
_atom_sites_solution_hydrogens geom
_atom_sites_solution_primary direct
_atom_sites_solution_secondary difmap
_audit_creation_method SHELXL-97
_cell_angle_alpha 86.3450(10)
_cell_angle_beta 84.7290(10)
_cell_angle_gamma 81.1280(10)
_cell_formula_units_Z 2
_cell_length_a 9.4516(2)
_cell_length_b 11.3700(2)
_cell_length_c 24.6642(5)
_cell_measurement_reflns_used 9998
_cell_measurement_temperature 293(2)
_cell_measurement_theta_max 24.705
_cell_measurement_theta_min 2.275
_cell_volume 2604.43(9)
_computing_cell_refinement 'SAINT (Bruker, 2003)'
_computing_data_collection 'SMART (Bruker, 2003)'
_computing_data_reduction 'SAINT (Bruker, 2003)'
_computing_structure_refinement 'SHELXL-97 (Sheldrick, 2008)'
_computing_structure_solution 'SIR92 (Altomare et al, 2003)'
_diffrn_ambient_temperature 293(2)
_diffrn_measured_fraction_theta_full 0.998
_diffrn_measured_fraction_theta_max 0.998
_diffrn_measurement_device_type 'BRUKER APEXII CCD area-detector diffractometer '
_diffrn_measurement_method 'rotation method'
_diffrn_radiation_monochromator graphite
_diffrn_radiation_source 'fine-focus sealed tube'
_diffrn_radiation_type MoK\a
_diffrn_radiation_wavelength 0.71073
_diffrn_reflns_av_R_equivalents 0.0457
_diffrn_reflns_av_sigmaI/netI 0.0392
_diffrn_reflns_limit_h_max 11
_diffrn_reflns_limit_h_min -11
_diffrn_reflns_limit_k_max 14
_diffrn_reflns_limit_k_min -14
_diffrn_reflns_limit_l_max 30
_diffrn_reflns_limit_l_min -30
_diffrn_reflns_number 60820
_diffrn_reflns_theta_full 26.40
_diffrn_reflns_theta_max 26.40
_diffrn_reflns_theta_min 1.82
_exptl_absorpt_coefficient_mu 0.310
_exptl_absorpt_correction_T_max 0.9992
_exptl_absorpt_correction_T_min 0.9133
_exptl_absorpt_correction_type multi-scan
_exptl_absorpt_process_details 'SADABS 2008-1 (Sheldrick, 1996)'
_exptl_crystal_colour brown
_exptl_crystal_density_diffrn 1.309
_exptl_crystal_density_method 'not measured'
_exptl_crystal_description plate
_exptl_crystal_F_000 1084
_exptl_crystal_size_max 0.45
_exptl_crystal_size_mid 0.31
_exptl_crystal_size_min 0.005
_refine_diff_density_max 0.640
_refine_diff_density_min -0.423
_refine_diff_density_rms 0.054
_refine_ls_extinction_method none
_refine_ls_goodness_of_fit_ref 1.027
_refine_ls_hydrogen_treatment constr
_refine_ls_matrix_type full
_refine_ls_number_parameters 632
_refine_ls_number_reflns 10645
_refine_ls_number_restraints 20
_refine_ls_restrained_S_all 1.034
_refine_ls_R_factor_all 0.1222
_refine_ls_R_factor_gt 0.0721
_refine_ls_shift/su_max 0.001
_refine_ls_shift/su_mean 0.000
_refine_ls_structure_factor_coef Fsqd
_refine_ls_weighting_details 'calc w=1/[\s^2^(Fo^2^)+(0.0853P)^2^+2.8916P] where P=(Fo^2^+2Fc^2^)/3'
_refine_ls_weighting_scheme calc
_refine_ls_wR_factor_gt 0.1821
_refine_ls_wR_factor_ref 0.2137
_reflns_number_gt 6494
_reflns_number_total 10645
_reflns_threshold_expression >2sigma(I)
_cod_data_source_file ol901186n_si_001.cif
_cod_data_source_block mj069d12b
_cod_original_sg_symbol_H-M P-1
_cod_database_code 1504022

loop_
_symmetry_equiv_pos_as_xyz
'x, y, z'
'-x, -y, -z'

loop_
_atom_site_label
_atom_site_type_symbol
_atom_site_fract_x
_atom_site_fract_y
_atom_site_fract_z
_atom_site_U_iso_or_equiv
_atom_site_adp_type
_atom_site_occupancy
_atom_site_symmetry_multiplicity
_atom_site_calc_flag
_atom_site_refinement_flags
_atom_site_disorder_assembly
_atom_site_disorder_group
C1 C 0.0143(4) 0.6857(3) 0.67372(14) 0.0474(8) Uani 1 1 d . . .
S2 S 0.02481(10) 0.81790(9) 0.70471(4) 0.0554(3) Uani 1 1 d . C .
C3 C -0.1493(4) 0.8315(3) 0.73703(15) 0.0511(9) Uani 1 1 d . . .
C4 C -0.2323(4) 0.7529(3) 0.72556(16) 0.0553(9) Uani 1 1 d . C .
S5 S -0.15732(11) 0.64328(9) 0.67955(4) 0.0593(3) Uani 1 1 d . C .
S6 S -0.21162(13) 0.94944(12) 0.77884(6) 0.0813(4) Uani 1 1 d D B .
C7 C -0.0577(8) 1.0129(7) 0.7892(3) 0.135(2) Uiso 1 1 d D . .
H7A H -0.0012 0.9639 0.8154 0.162 Uiso 1 1 calc R A 1
H7B H 0.0017 1.0190 0.7552 0.162 Uiso 1 1 calc R A 1
C8A C -0.1130(15) 1.1428(11) 0.8116(5) 0.106(4) Uiso 0.50 1 d PD B 1
H8A1 H -0.0373 1.1922 0.8074 0.127 Uiso 0.50 1 calc PR B 1
H8A2 H -0.1949 1.1827 0.7932 0.127 Uiso 0.50 1 calc PR B 1
C9A C -0.153(2) 1.1145(19) 0.8694(6) 0.165(7) Uiso 0.50 1 d PD B 1
H9A1 H -0.1948 1.1863 0.8869 0.198 Uiso 0.50 1 calc PR B 1
H9A2 H -0.0694 1.0786 0.8868 0.198 Uiso 0.50 1 calc PR B 1
H9A3 H -0.2221 1.0600 0.8722 0.198 Uiso 0.50 1 calc PR B 1
C8B C -0.0806(18) 1.0732(13) 0.8483(6) 0.134(5) Uiso 0.50 1 d PD B 2
H8B1 H -0.1306 1.0255 0.8754 0.161 Uiso 0.50 1 calc PR B 2
H8B2 H 0.0104 1.0840 0.8610 0.161 Uiso 0.50 1 calc PR B 2
C9B C -0.166(2) 1.1840(16) 0.8363(10) 0.189(8) Uiso 0.50 1 d PD B 2
H9B1 H -0.1878 1.2274 0.8689 0.227 Uiso 0.50 1 calc PR B 2
H9B2 H -0.2531 1.1705 0.8225 0.227 Uiso 0.50 1 calc PR B 2
H9B3 H -0.1134 1.2293 0.8094 0.227 Uiso 0.50 1 calc PR B 2
S10 S -0.41463(12) 0.76165(12) 0.74699(6) 0.0846(4) Uani 1 1 d D . .
C11 C -0.4227(7) 0.6198(6) 0.7814(3) 0.122(2) Uani 1 1 d D C .
H11A H -0.5224 0.6133 0.7927 0.147 Uiso 1 1 calc R . .
H11B H -0.3875 0.5582 0.7560 0.147 Uiso 1 1 calc R . .
C12 C -0.3369(10) 0.5971(8) 0.8311(4) 0.185(4) Uani 1 1 d D . .
H12A H -0.2378 0.6027 0.8186 0.222 Uiso 1 1 calc R C .
H12B H -0.3698 0.6627 0.8546 0.222 Uiso 1 1 calc R . .
C13 C -0.3363(14) 0.4947(10) 0.8629(5) 0.251(6) Uani 1 1 d D C .
H13A H -0.2753 0.4958 0.8919 0.377 Uiso 1 1 calc R . .
H13B H -0.3009 0.4275 0.8413 0.377 Uiso 1 1 calc R . .
H13C H -0.4323 0.4886 0.8781 0.377 Uiso 1 1 calc R . .
C14A C 0.1385(14) 0.6301(12) 0.6473(5) 0.050(4) Uiso 0.50 1 d P C 1
S15A S 0.3057(5) 0.6845(3) 0.6454(2) 0.0530(8) Uani 0.50 1 d P C 1
C16A C 0.4071(7) 0.5636(6) 0.6111(2) 0.0353(14) Uiso 0.50 1 d P C 1
C17A C 0.3280(9) 0.4767(8) 0.5959(3) 0.0398(18) Uiso 0.50 1 d P C 1
S18A S 0.1437(2) 0.5007(3) 0.61225(14) 0.0477(6) Uani 0.50 1 d P C 1
C19A C 0.5542(6) 0.5563(6) 0.5974(2) 0.0367(14) Uiso 0.50 1 d P C 1
H19A H 0.6056 0.6140 0.6073 0.044 Uiso 0.50 1 calc PR C 1
C20A C 0.6211(6) 0.4598(5) 0.5685(2) 0.0352(13) Uiso 0.50 1 d P C 1
C21A C 0.5430(14) 0.3732(12) 0.5612(5) 0.036(4) Uiso 0.50 1 d P C 1
C22A C 0.3946(7) 0.3768(6) 0.5689(2) 0.0365(14) Uiso 0.50 1 d P C 1
H22A H 0.3459 0.3191 0.5573 0.044 Uiso 0.50 1 calc PR C 1
N23A N 0.7618(8) 0.4349(8) 0.5489(3) 0.046(2) Uiso 0.50 1 d P C 1
C24A C 0.6177(10) 0.1846(8) 0.5051(4) 0.048(3) Uiso 0.50 1 d P C 1
N25A N 0.6417(7) 0.2903(7) 0.5267(3) 0.0386(16) Uiso 0.50 1 d P C 1
C26A C 0.7740(10) 0.3349(7) 0.5237(3) 0.038(2) Uiso 0.50 1 d P C 1
O27A O 0.4989(5) 0.1543(5) 0.5107(3) 0.0584(16) Uani 0.50 1 d P C 1
C14B C 0.1192(13) 0.6171(11) 0.6458(5) 0.045(4) Uiso 0.50 1 d P C 2
S15B S 0.2942(5) 0.6456(3) 0.6373(2) 0.0536(8) Uani 0.50 1 d P C 2
C16B C 0.2620(9) 0.4375(7) 0.5953(3) 0.0485(17) Uiso 0.50 1 d P C 2
C17B C 0.3613(9) 0.5120(9) 0.6033(3) 0.048(2) Uiso 0.50 1 d P C 2
S18B S 0.0843(3) 0.4887(3) 0.61512(14) 0.0528(7) Uani 0.50 1 d P C 2
C19B C 0.3013(8) 0.3316(7) 0.5691(3) 0.0510(17) Uiso 0.50 1 d P C 2
H19B H 0.2344 0.2820 0.5642 0.061 Uiso 0.50 1 calc PR C 2
C20B C 0.4444(8) 0.3030(7) 0.5506(3) 0.0486(17) Uiso 0.50 1 d P C 2
C21B C 0.5417(14) 0.3761(12) 0.5526(5) 0.036(4) Uiso 0.50 1 d P C 2
C22B C 0.5074(8) 0.4837(7) 0.5851(3) 0.0537(18) Uiso 0.50 1 d P C 2
H22B H 0.5766 0.5287 0.5927 0.064 Uiso 0.50 1 calc PR C 2
N23B N 0.5063(8) 0.2007(6) 0.5218(3) 0.0441(18) Uiso 0.50 1 d P C 2
C24B C 0.8043(10) 0.3609(9) 0.5273(4) 0.052(3) Uiso 0.50 1 d P C 2
N25B N 0.6706(9) 0.3195(7) 0.5337(3) 0.049(2) Uiso 0.50 1 d P C 2
C26B C 0.6396(9) 0.2133(9) 0.5125(4) 0.044(2) Uiso 0.50 1 d P C 2
O27B O 0.8168(8) 0.4535(6) 0.5459(3) 0.0695(19) Uani 0.50 1 d P C 2
C28 C 0.7491(4) 0.1291(3) 0.47957(14) 0.0485(8) Uani 1 1 d . . .
C29 C 0.8855(4) 0.1682(3) 0.47276(13) 0.0426(8) Uani 1 1 d . C .
C30 C 0.9065(4) 0.2741(3) 0.49571(14) 0.0478(8) Uani 1 1 d . . .
C31 C 1.0400(4) 0.3102(3) 0.48841(15) 0.0521(9) Uani 1 1 d . C .
H31 H 1.0541 0.3800 0.5034 0.063 Uiso 1 1 calc R . .
C32 C 1.1530(4) 0.2441(3) 0.45913(14) 0.0479(8) Uani 1 1 d . . .
H32 H 1.2421 0.2702 0.4552 0.057 Uiso 1 1 calc R C .
C33 C 1.1377(3) 0.1395(3) 0.43535(13) 0.0389(7) Uani 1 1 d . C .
C34 C 1.0010(3) 0.1001(3) 0.44236(12) 0.0385(7) Uani 1 1 d . . .
C35 C 0.9778(4) -0.0056(3) 0.41841(13) 0.0417(7) Uani 1 1 d . C .
C36 C 0.8424(4) -0.0390(3) 0.42642(15) 0.0502(9) Uani 1 1 d . . .
H36 H 0.8259 -0.1073 0.4107 0.060 Uiso 1 1 calc R C .
C37 C 0.7305(4) 0.0258(3) 0.45703(15) 0.0537(9) Uani 1 1 d . C .
H37 H 0.6419 -0.0008 0.4624 0.064 Uiso 1 1 calc R . .
C38 C 1.2563(3) 0.0706(3) 0.40308(13) 0.0403(7) Uani 1 1 d . . .
C39 C 1.2321(3) -0.0349(3) 0.37927(13) 0.0393(7) Uani 1 1 d . C .
C40 C 1.0958(3) -0.0751(3) 0.38638(13) 0.0409(7) Uani 1 1 d . . .
C41 C 1.0806(4) -0.1791(3) 0.36243(16) 0.0566(10) Uani 1 1 d . C .
H41 H 0.9927 -0.2070 0.3675 0.068 Uiso 1 1 calc R . .
C42 C 1.1923(5) -0.2426(3) 0.33114(17) 0.0619(11) Uani 1 1 d . . .
H42 H 1.1784 -0.3123 0.3159 0.074 Uiso 1 1 calc R C .
C43 C 1.3235(4) -0.2037(3) 0.32241(15) 0.0507(9) Uani 1 1 d . C .
C44 C 1.3448(4) -0.1004(3) 0.34693(13) 0.0420(8) Uani 1 1 d . . .
C45 C 1.4809(4) -0.0614(3) 0.33894(14) 0.0491(8) Uani 1 1 d . C .
C46 C 1.5017(4) 0.0400(4) 0.36228(15) 0.0551(9) Uani 1 1 d . . .
H46 H 1.5907 0.0660 0.3567 0.066 Uiso 1 1 calc R C .
C47 C 1.3915(4) 0.1044(3) 0.39419(15) 0.0519(9) Uani 1 1 d . C .
H47 H 1.4090 0.1722 0.4101 0.062 Uiso 1 1 calc R . .
C48 C 1.5990(4) -0.1268(4) 0.30439(16) 0.0587(10) Uani 1 1 d . . .
O49 O 1.7200(3) -0.1020(3) 0.30046(14) 0.0858(10) Uani 1 1 d . C .
N50 N 1.5652(3) -0.2188(3) 0.27492(12) 0.0562(8) Uani 1 1 d . C .
C51 C 1.4368(4) -0.2658(4) 0.28473(17) 0.0618(10) Uani 1 1 d . . .
O52 O 1.4188(4) -0.3523(3) 0.26150(16) 0.1007(12) Uani 1 1 d . C .
C53 C 1.6728(4) -0.2731(4) 0.23148(16) 0.0617(11) Uani 1 1 d . . .
H53 H 1.6213 -0.3247 0.2127 0.074 Uiso 1 1 calc . . .
C54 C 1.7124(5) -0.1818(5) 0.18886(19) 0.0826(14) Uani 1 1 d D C .
H54A H 1.7718 -0.1329 0.2047 0.099 Uiso 1 1 calc R . .
H54B H 1.7713 -0.2232 0.1596 0.099 Uiso 1 1 calc R . .
C55 C 1.5936(5) -0.1012(5) 0.16444(19) 0.0850(15) Uani 1 1 d D . .
H55A H 1.5388 -0.0554 0.1933 0.102 Uiso 1 1 calc R C .
H55B H 1.5302 -0.1501 0.1510 0.102 Uiso 1 1 calc R . .
C56 C 1.6335(6) -0.0163(5) 0.1194(2) 0.1034(18) Uani 1 1 d D C .
H56A H 1.6928 0.0350 0.1336 0.124 Uiso 1 1 calc R . .
H56B H 1.6932 -0.0622 0.0917 0.124 Uiso 1 1 calc R . .
C57 C 1.5188(7) 0.0600(6) 0.0925(3) 0.118(2) Uani 1 1 d D . .
H57A H 1.4598 0.1066 0.1201 0.141 Uiso 1 1 calc R C .
H57B H 1.4587 0.0086 0.0787 0.141 Uiso 1 1 calc R . .
C58 C 1.5576(8) 0.1426(6) 0.0476(3) 0.124(2) Uani 1 1 d D C .
H58A H 1.6161 0.0961 0.0198 0.149 Uiso 1 1 calc R . .
H58B H 1.6178 0.1939 0.0612 0.149 Uiso 1 1 calc R . .
C59 C 1.4407(8) 0.2199(7) 0.0207(3) 0.142(3) Uani 1 1 d D . .
H59A H 1.3835 0.1684 0.0054 0.171 Uiso 1 1 calc R C .
H59B H 1.3793 0.2632 0.0488 0.171 Uiso 1 1 calc R . .
C60 C 1.4787(11) 0.3059(9) -0.0220(4) 0.196(5) Uani 1 1 d D C .
H60A H 1.5385 0.2634 -0.0507 0.235 Uiso 1 1 calc R . .
H60B H 1.5360 0.3579 -0.0071 0.235 Uiso 1 1 calc R . .
C61 C 1.3574(12) 0.3797(9) -0.0461(5) 0.233(6) Uani 1 1 d D . .
H61A H 1.3925 0.4361 -0.0726 0.349 Uiso 1 1 calc R C .
H61B H 1.2963 0.4215 -0.0181 0.349 Uiso 1 1 calc R . .
H61C H 1.3037 0.3298 -0.0635 0.349 Uiso 1 1 calc R . .
C62 C 1.7927(6) -0.3565(5) 0.2564(2) 0.0978(18) Uani 1 1 d D C .
H62A H 1.7507 -0.4068 0.2848 0.117 Uiso 1 1 calc R . .
H62B H 1.8516 -0.3093 0.2737 0.117 Uiso 1 1 calc R . .
C63 C 1.8886(5) -0.4353(5) 0.2167(2) 0.0859(15) Uani 1 1 d D . .
H63A H 1.9250 -0.3847 0.1872 0.103 Uiso 1 1 calc R C .
H63B H 1.9705 -0.4748 0.2352 0.103 Uiso 1 1 calc R . .
C64 C 1.8233(6) -0.5267(6) 0.1928(3) 0.1061(18) Uani 1 1 d D C .
H64A H 1.7400 -0.4878 0.1750 0.127 Uiso 1 1 calc R . .
H64B H 1.7894 -0.5790 0.2222 0.127 Uiso 1 1 calc R . .
C65 C 1.9192(8) -0.6011(7) 0.1527(3) 0.144(3) Uani 1 1 d D . .
H65A H 1.9647 -0.5467 0.1274 0.173 Uiso 1 1 calc R C .
H65B H 1.9948 -0.6469 0.1727 0.173 Uiso 1 1 calc R . .
C66 C 1.8691(11) -0.6792(10) 0.1221(4) 0.229(6) Uani 1 1 d D C .
H66A H 1.7906 -0.6337 0.1035 0.275 Uiso 1 1 calc R . .
H66B H 1.8269 -0.7352 0.1476 0.275 Uiso 1 1 calc R . .
C67 C 1.9608(16) -0.7514(13) 0.0803(5) 0.272(8) Uani 1 1 d D . .
H67A H 2.0599 -0.7552 0.0884 0.327 Uiso 1 1 calc R C .
H67B H 1.9381 -0.8320 0.0850 0.327 Uiso 1 1 calc R . .
C68 C 1.9532(18) -0.7167(18) 0.0270(6) 0.359(12) Uani 1 1 d D C .
H68A H 1.9983 -0.6457 0.0193 0.431 Uiso 1 1 calc R . .
H68B H 1.8530 -0.6963 0.0196 0.431 Uiso 1 1 calc R . .
C69 C 2.022(2) -0.808(2) -0.0089(7) 0.461(18) Uani 1 1 d D . .
H69A H 2.0145 -0.7790 -0.0462 0.692 Uiso 1 1 calc R C .
H69B H 1.9764 -0.8777 -0.0023 0.692 Uiso 1 1 calc R . .
H69C H 2.1219 -0.8275 -0.0023 0.692 Uiso 1 1 calc R . .

loop_
_atom_site_aniso_label
_atom_site_aniso_U_11
_atom_site_aniso_U_22
_atom_site_aniso_U_33
_atom_site_aniso_U_23
_atom_site_aniso_U_13
_atom_site_aniso_U_12
C1 0.0475(19) 0.047(2) 0.046(2) -0.0012(16) -0.0036(16) -0.0056(16)
S2 0.0447(5) 0.0546(6) 0.0675(6) -0.0146(5) 0.0039(4) -0.0093(4)
C3 0.0415(19) 0.053(2) 0.056(2) -0.0057(17) 0.0005(16) 0.0007(16)
C4 0.045(2) 0.057(2) 0.062(2) -0.0021(19) -0.0007(17) -0.0039(18)
S5 0.0522(6) 0.0574(6) 0.0709(7) -0.0095(5) -0.0066(5) -0.0132(5)
S6 0.0613(7) 0.0824(8) 0.0994(9) -0.0408(7) 0.0080(6) -0.0020(6)
S10 0.0432(6) 0.0931(9) 0.1150(10) -0.0026(8) 0.0068(6) -0.0106(6)
C11 0.092(4) 0.107(5) 0.165(7) -0.002(5) 0.035(4) -0.039(4)
C12 0.166(8) 0.175(9) 0.204(10) 0.101(8) -0.014(7) -0.040(7)
C13 0.303(17) 0.232(13) 0.212(12) 0.050(11) 0.011(11) -0.062(12)
S15A 0.0431(14) 0.041(2) 0.076(2) -0.0178(15) 0.0041(12) -0.0076(14)
S18A 0.0295(12) 0.0522(13) 0.0641(14) -0.0123(10) -0.0055(13) -0.0094(12)
O27A 0.037(3) 0.056(3) 0.088(4) -0.034(3) 0.007(3) -0.019(3)
S15B 0.0455(14) 0.046(2) 0.070(2) -0.0112(16) 0.0014(12) -0.0090(16)
S18B 0.0428(15) 0.0480(13) 0.0692(15) -0.0135(10) -0.0081(15) -0.0050(13)
O27B 0.065(4) 0.051(4) 0.093(5) -0.035(3) 0.013(4) -0.010(3)
C28 0.0435(19) 0.054(2) 0.045(2) 0.0077(17) -0.0008(15) -0.0038(16)
C29 0.0433(18) 0.0426(19) 0.0400(18) 0.0038(15) -0.0015(15) -0.0040(15)
C30 0.049(2) 0.046(2) 0.0440(19) -0.0010(16) -0.0001(16) 0.0023(16)
C31 0.059(2) 0.0427(19) 0.055(2) -0.0104(17) -0.0017(18) -0.0067(17)
C32 0.0480(19) 0.045(2) 0.053(2) -0.0096(16) 0.0008(16) -0.0131(16)
C33 0.0380(17) 0.0410(18) 0.0386(17) -0.0044(14) -0.0027(14) -0.0083(14)
C34 0.0419(17) 0.0375(17) 0.0364(17) -0.0012(14) -0.0014(14) -0.0082(14)
C35 0.0433(18) 0.0430(18) 0.0388(18) 0.0043(14) -0.0027(14) -0.0095(15)
C36 0.049(2) 0.050(2) 0.055(2) -0.0004(17) -0.0042(17) -0.0179(17)
C37 0.0401(19) 0.061(2) 0.061(2) 0.0068(19) -0.0022(17) -0.0154(17)
C38 0.0401(17) 0.0427(18) 0.0398(18) -0.0049(14) -0.0025(14) -0.0103(14)
C39 0.0435(18) 0.0403(18) 0.0350(17) -0.0006(14) -0.0051(14) -0.0088(14)
C40 0.0450(18) 0.0378(17) 0.0415(18) -0.0006(14) -0.0025(14) -0.0118(14)
C41 0.059(2) 0.051(2) 0.063(2) -0.0131(18) 0.0068(19) -0.0214(18)
C42 0.075(3) 0.048(2) 0.067(3) -0.0177(19) 0.003(2) -0.021(2)
C43 0.055(2) 0.048(2) 0.049(2) -0.0103(16) 0.0018(17) -0.0056(17)
C44 0.0446(18) 0.0433(19) 0.0383(18) -0.0052(15) -0.0027(14) -0.0062(15)
C45 0.0418(19) 0.059(2) 0.045(2) -0.0096(17) -0.0015(15) -0.0030(16)
C46 0.0410(19) 0.065(2) 0.063(2) -0.017(2) -0.0015(17) -0.0151(17)
C47 0.0454(19) 0.057(2) 0.058(2) -0.0194(18) -0.0018(17) -0.0150(17)
C48 0.047(2) 0.071(3) 0.056(2) -0.014(2) 0.0013(18) -0.0008(19)
O49 0.0479(17) 0.114(3) 0.098(2) -0.046(2) 0.0095(16) -0.0112(17)
N50 0.0537(18) 0.063(2) 0.0489(18) -0.0174(15) 0.0038(14) 0.0037(15)
C51 0.062(2) 0.060(3) 0.061(2) -0.016(2) 0.003(2) -0.004(2)
O52 0.094(2) 0.088(2) 0.124(3) -0.066(2) 0.030(2) -0.024(2)
C53 0.056(2) 0.070(3) 0.051(2) -0.013(2) 0.0038(18) 0.013(2)
C54 0.071(3) 0.100(4) 0.065(3) -0.004(3) 0.012(2) 0.017(3)
C55 0.072(3) 0.097(4) 0.073(3) 0.012(3) 0.007(2) 0.014(3)
C56 0.094(4) 0.113(5) 0.090(4) 0.017(3) 0.004(3) 0.012(3)
C57 0.118(5) 0.110(5) 0.105(4) 0.028(4) 0.013(4) 0.022(4)
C58 0.138(6) 0.119(5) 0.104(5) 0.025(4) -0.004(4) -0.004(4)
C59 0.161(7) 0.133(6) 0.119(6) 0.033(5) -0.018(5) 0.013(5)
C60 0.214(11) 0.182(9) 0.177(9) 0.089(8) -0.039(8) -0.007(8)
C61 0.244(13) 0.208(11) 0.232(12) 0.091(10) -0.064(10) -0.004(10)
C62 0.092(4) 0.108(4) 0.075(3) -0.006(3) 0.001(3) 0.037(3)
C63 0.069(3) 0.092(4) 0.086(3) -0.011(3) -0.007(3) 0.027(3)
C64 0.093(4) 0.107(5) 0.112(5) -0.020(4) -0.012(3) 0.012(3)
C65 0.134(6) 0.124(6) 0.170(7) -0.071(5) -0.033(5) 0.031(5)
C66 0.198(10) 0.237(12) 0.248(12) -0.139(10) -0.093(9) 0.079(9)
C67 0.284(16) 0.296(16) 0.212(13) -0.151(13) -0.045(13) 0.106(13)
C68 0.227(16) 0.59(4) 0.254(18) -0.16(2) 0.057(15) -0.021(19)
C69 0.32(2) 0.77(5) 0.35(2) -0.38(3) 0.099(18) -0.21(3)

loop_
_atom_type_symbol
_atom_type_description
_atom_type_scat_dispersion_real
_atom_type_scat_dispersion_imag
_atom_type_scat_source
C C 0.0033 0.0016 'International Tables Vol C Tables 4.2.6.8 and 6.1.1.4'
H H 0.0000 0.0000 'International Tables Vol C Tables 4.2.6.8 and 6.1.1.4'
N N 0.0061 0.0033 'International Tables Vol C Tables 4.2.6.8 and 6.1.1.4'
O O 0.0106 0.0060 'International Tables Vol C Tables 4.2.6.8 and 6.1.1.4'
S S 0.1246 0.1234 'International Tables Vol C Tables 4.2.6.8 and 6.1.1.4'

loop_
_geom_angle_atom_site_label_1
_geom_angle_atom_site_label_2
_geom_angle_atom_site_label_3
_geom_angle
C14B C1 C14A 10.8(9)
C14B C1 S2 127.7(6)
C14A C1 S2 116.9(6)
C14B C1 S5 117.6(6)
C14A C1 S5 128.4(6)
S2 C1 S5 114.7(2)
C1 S2 C3 95.15(17)
C4 C3 S6 122.6(3)
C4 C3 S2 117.3(3)
S6 C3 S2 120.0(2)
C3 C4 S10 124.3(3)
C3 C4 S5 117.4(3)
S10 C4 S5 117.9(2)
C1 S5 C4 94.64(17)
C3 S6 C7 105.1(3)
C8A C7 C8B 43.2(7)
C8A C7 S6 107.1(7)
C8B C7 S6 109.2(8)
C8A C7 H7A 110.3
C8B C7 H7A 69.4
S6 C7 H7A 110.3
C8A C7 H7B 110.3
C8B C7 H7B 138.0
S6 C7 H7B 110.3
H7A C7 H7B 108.6
C9A C8A C7 101.9(12)
C9A C8A H8A1 111.4
C7 C8A H8A1 111.4
C9A C8A H8A2 111.4
C7 C8A H8A2 111.4
H8A1 C8A H8A2 109.3
C8A C9A H9A1 109.5
C8A C9A H9A2 109.5
H9A1 C9A H9A2 109.5
C8A C9A H9A3 109.5
H9A1 C9A H9A3 109.5
H9A2 C9A H9A3 109.5
C9B C8B C7 102.1(14)
C9B C8B H8B1 111.4
C7 C8B H8B1 111.4
C9B C8B H8B2 111.4
C7 C8B H8B2 111.4
H8B1 C8B H8B2 109.2
C8B C9B H9B1 109.5
C8B C9B H9B2 109.5
H9B1 C9B H9B2 109.5
C8B C9B H9B3 109.5
H9B1 C9B H9B3 109.5
H9B2 C9B H9B3 109.5
C4 S10 C11 102.2(2)
C12 C11 S10 114.2(5)
C12 C11 H11A 108.7
S10 C11 H11A 108.7
C12 C11 H11B 108.7
S10 C11 H11B 108.7
H11A C11 H11B 107.6
C13 C12 C11 121.4(10)
C13 C12 H12A 107.0
C11 C12 H12A 107.0
C13 C12 H12B 107.0
C11 C12 H12B 107.0
H12A C12 H12B 106.7
C12 C13 H13A 109.5
C12 C13 H13B 109.5
H13A C13 H13B 109.5
C12 C13 H13C 109.5
H13A C13 H13C 109.5
H13B C13 H13C 109.5
C1 C14A S18A 122.2(9)
C1 C14A S15A 122.9(9)
S18A C14A S15A 114.8(7)
C16A S15A C14A 95.5(5)
C19A C16A C17A 121.8(6)
C19A C16A S15A 122.5(5)
C17A C16A S15A 115.7(5)
C22A C17A C16A 121.6(7)
C22A C17A S18A 121.4(7)
C16A C17A S18A 117.1(5)
C17A S18A C14A 96.6(5)
C20A C19A C16A 117.3(6)
C20A C19A H19A 121.4
C16A C19A H19A 121.4
C21A C20A N23A 113.7(8)
C21A C20A C19A 117.7(7)
N23A C20A C19A 128.4(6)
C20A C21A C22A 128.4(10)
C20A C21A N25A 103.6(9)
C22A C21A N25A 125.4(10)
C17A C22A C21A 112.0(8)
C17A C22A H22A 124.0
C21A C22A H22A 124.0
C26A N23A C20A 106.2(7)
O27A C24A N25A 120.6(8)
O27A C24A C28 131.0(9)
N25A C24A C28 108.4(7)
C24A N25A C26A 126.3(7)
C24A N25A C21A 129.2(8)
C26A N25A C21A 104.3(8)
N23A C26A N25A 111.6(8)
N23A C26A C30 125.7(8)
N25A C26A C30 122.8(7)
C1 C14B S15B 123.1(9)
C1 C14B S18B 120.6(8)
S15B C14B S18B 116.2(7)
C14B S15B C17B 94.5(5)
C19B C16B C17B 122.0(8)
C19B C16B S18B 121.1(6)
C17B C16B S18B 116.7(6)
C16B C17B C22B 121.6(8)
C16B C17B S15B 116.7(6)
C22B C17B S15B 121.6(8)
C16B S18B C14B 95.4(5)
C20B C19B C16B 117.0(7)
C20B C19B H19B 121.5
C16B C19B H19B 121.5
C21B C20B C19B 123.5(9)
C21B C20B N23B 110.1(8)
C19B C20B N23B 126.1(7)
C20B C21B N25B 108.3(10)
C20B C21B C22B 120.4(10)
N25B C21B C22B 129.2(11)
C17B C22B C21B 114.4(9)
C17B C22B H22B 122.8
C21B C22B H22B 122.8
C26B N23B C20B 103.8(7)
O27B C24B N25B 119.9(9)
O27B C24B C30 132.3(9)
N25B C24B C30 107.9(8)
C21B N25B C24B 129.1(9)
C21B N25B C26B 104.4(9)
C24B N25B C26B 125.8(8)
N23B C26B N25B 112.6(9)
N23B C26B C28 123.7(9)
N25B C26B C28 123.6(7)
C37 C28 C24A 110.5(5)
C37 C28 C29 119.8(3)
C24A C28 C29 129.6(5)
C37 C28 C26B 128.3(5)
C24A C28 C26B 17.9(5)
C29 C28 C26B 111.9(5)
C30 C29 C28 120.5(3)
C30 C29 C34 120.0(3)
C28 C29 C34 119.5(3)
C31 C30 C29 119.4(3)
C31 C30 C26A 128.3(5)
C29 C30 C26A 112.3(5)
C31 C30 C24B 110.4(5)
C29 C30 C24B 130.3(5)
C26A C30 C24B 18.0(4)
C30 C31 C32 121.0(3)
C30 C31 H31 119.5
C32 C31 H31 119.5
C31 C32 C33 122.0(3)
C31 C32 H32 119.0
C33 C32 H32 119.0
C32 C33 C34 118.2(3)
C32 C33 C38 122.3(3)
C34 C33 C38 119.5(3)
C29 C34 C33 119.5(3)
C29 C34 C35 119.5(3)
C33 C34 C35 120.9(3)
C36 C35 C34 118.2(3)
C36 C35 C40 121.9(3)
C34 C35 C40 119.9(3)
C37 C36 C35 122.2(3)
C37 C36 H36 118.9
C35 C36 H36 118.9
C28 C37 C36 120.7(3)
C28 C37 H37 119.7
C36 C37 H37 119.7
C47 C38 C39 118.3(3)
C47 C38 C33 122.6(3)
C39 C38 C33 119.2(3)
C44 C39 C40 118.9(3)
C44 C39 C38 119.6(3)
C40 C39 C38 121.6(3)
C41 C40 C39 118.4(3)
C41 C40 C35 122.7(3)
C39 C40 C35 119.0(3)
C42 C41 C40 122.1(3)
C42 C41 H41 119.0
C40 C41 H41 119.0
C43 C42 C41 120.6(3)
C43 C42 H42 119.7
C41 C42 H42 119.7
C42 C43 C44 119.3(3)
C42 C43 C51 119.9(3)
C44 C43 C51 120.7(3)
C43 C44 C39 120.8(3)
C43 C44 C45 119.4(3)
C39 C44 C45 119.8(3)
C46 C45 C44 119.6(3)
C46 C45 C48 119.7(3)
C44 C45 C48 120.7(3)
C45 C46 C47 120.8(3)
C45 C46 H46 119.6
C47 C46 H46 119.6
C38 C47 C46 121.9(3)
C38 C47 H47 119.0
C46 C47 H47 119.0
O49 C48 N50 120.7(4)
O49 C48 C45 122.3(4)
N50 C48 C45 117.0(3)
C51 N50 C48 123.3(3)
C51 N50 C53 117.4(3)
C48 N50 C53 119.2(3)
O52 C51 N50 120.4(4)
O52 C51 C43 121.8(4)
N50 C51 C43 117.7(3)
C54 C53 N50 111.7(3)
C54 C53 C62 118.2(4)
N50 C53 C62 110.9(3)
C54 C53 H53 104.9
N50 C53 H53 104.9
C62 C53 H53 104.9
C55 C54 C53 117.5(4)
C55 C54 H54A 107.9
C53 C54 H54A 107.9
C55 C54 H54B 107.9
C53 C54 H54B 107.9
H54A C54 H54B 107.2
C54 C55 C56 117.2(4)
C54 C55 H55A 108.0
C56 C55 H55A 108.0
C54 C55 H55B 108.0
C56 C55 H55B 108.0
H55A C55 H55B 107.2
C57 C56 C55 118.6(5)
C57 C56 H56A 107.7
C55 C56 H56A 107.7
C57 C56 H56B 107.7
C55 C56 H56B 107.7
H56A C56 H56B 107.1
C56 C57 C58 118.8(6)
C56 C57 H57A 107.6
C58 C57 H57A 107.6
C56 C57 H57B 107.6
C58 C57 H57B 107.6
H57A C57 H57B 107.0
C57 C58 C59 118.5(6)
C57 C58 H58A 107.7
C59 C58 H58A 107.7
C57 C58 H58B 107.7
C59 C58 H58B 107.7
H58A C58 H58B 107.1
C60 C59 C58 118.6(7)
C60 C59 H59A 107.7
C58 C59 H59A 107.7
C60 C59 H59B 107.7
C58 C59 H59B 107.7
H59A C59 H59B 107.1
C59 C60 C61 115.3(9)
C59 C60 H60A 108.4
C61 C60 H60A 108.4
C59 C60 H60B 108.4
C61 C60 H60B 108.4
H60A C60 H60B 107.5
C60 C61 H61A 109.5
C60 C61 H61B 109.5
H61A C61 H61B 109.5
C60 C61 H61C 109.5
H61A C61 H61C 109.5
H61B C61 H61C 109.5
C53 C62 C63 114.8(4)
C53 C62 H62A 108.6
C63 C62 H62A 108.6
C53 C62 H62B 108.6
C63 C62 H62B 108.6
H62A C62 H62B 107.6
C64 C63 C62 116.6(5)
C64 C63 H63A 108.1
C62 C63 H63A 108.1
C64 C63 H63B 108.1
C62 C63 H63B 108.1
H63A C63 H63B 107.3
C63 C64 C65 115.5(6)
C63 C64 H64A 108.4
C65 C64 H64A 108.4
C63 C64 H64B 108.4
C65 C64 H64B 108.4
H64A C64 H64B 107.5
C66 C65 C64 122.2(8)
C66 C65 H65A 106.8
C64 C65 H65A 106.8
C66 C65 H65B 106.8
C64 C65 H65B 106.8
H65A C65 H65B 106.6
C65 C66 C67 123.5(11)
C65 C66 H66A 106.4
C67 C66 H66A 106.4
C65 C66 H66B 106.4
C67 C66 H66B 106.4
H66A C66 H66B 106.5
C68 C67 C66 119.0(13)
C68 C67 H67A 107.6
C66 C67 H67A 107.6
C68 C67 H67B 107.6
C66 C67 H67B 107.6
H67A C67 H67B 107.0
C67 C68 C69 112.6(17)
C67 C68 H68A 109.1
C69 C68 H68A 109.1
C67 C68 H68B 109.1
C69 C68 H68B 109.1
H68A C68 H68B 107.8
C68 C69 H69A 109.5
C68 C69 H69B 109.5
H69A C69 H69B 109.5
C68 C69 H69C 109.5
H69A C69 H69C 109.5
H69B C69 H69C 109.5

loop_
_geom_bond_atom_site_label_1
_geom_bond_atom_site_label_2
_geom_bond_distance
C1 C14B 1.331(13)
C1 C14A 1.374(14)
C1 S2 1.749(4)
C1 S5 1.753(4)
S2 C3 1.750(4)
C3 C4 1.336(5)
C3 S6 1.740(4)
C4 S10 1.746(4)
C4 S5 1.761(4)
S6 C7 1.765(7)
C7 C8A 1.604(12)
C7 C8B 1.633(13)
C7 H7A 0.9700
C7 H7B 0.9700
C8A C9A 1.470(14)
C8A H8A1 0.9700
C8A H8A2 0.9700
C9A H9A1 0.9600
C9A H9A2 0.9600
C9A H9A3 0.9600
C8B C9B 1.415(14)
C8B H8B1 0.9700
C8B H8B2 0.9700
C9B H9B1 0.9600
C9B H9B2 0.9600
C9B H9B3 0.9600
S10 C11 1.783(6)
C11 C12 1.517(9)
C11 H11A 0.9700
C11 H11B 0.9700
C12 C13 1.362(10)
C12 H12A 0.9700
C12 H12B 0.9700
C13 H13A 0.9600
C13 H13B 0.9600
C13 H13C 0.9600
C14A S18A 1.745(13)
C14A S15A 1.779(13)
S15A C16A 1.766(7)
C16A C19A 1.391(9)
C16A C17A 1.415(10)
C17A C22A 1.388(10)
C17A S18A 1.735(8)
C19A C20A 1.384(9)
C19A H19A 0.9300
C20A C21A 1.348(14)
C20A N23A 1.367(9)
C21A C22A 1.392(14)
C21A N25A 1.472(15)
C22A H22A 0.9300
N23A C26A 1.315(12)
C24A O27A 1.218(11)
C24A N25A 1.402(12)
C24A C28 1.416(9)
N25A C26A 1.415(11)
C26A C30 1.469(9)
C14B S15B 1.726(13)
C14B S18B 1.774(13)
S15B C17B 1.783(10)
C16B C19B 1.388(10)
C16B C17B 1.392(12)
C16B S18B 1.727(8)
C17B C22B 1.406(11)
C19B C20B 1.384(10)
C19B H19B 0.9300
C20B C21B 1.338(15)
C20B N23B 1.421(10)
C21B N25B 1.345(15)
C21B C22B 1.482(15)
C22B H22B 0.9300
N23B C26B 1.288(11)
C24B O27B 1.201(12)
C24B N25B 1.408(12)
C24B C30 1.477(10)
N25B C26B 1.426(12)
C26B C28 1.513(10)
C28 C37 1.372(5)
C28 C29 1.419(5)
C29 C30 1.412(5)
C29 C34 1.420(5)
C30 C31 1.378(5)
C31 C32 1.381(5)
C31 H31 0.9300
C32 C33 1.391(4)
C32 H32 0.9300
C33 C34 1.424(4)
C33 C38 1.466(4)
C34 C35 1.427(4)
C35 C36 1.385(5)
C35 C40 1.462(5)
C36 C37 1.384(5)
C36 H36 0.9300
C37 H37 0.9300
C38 C47 1.385(5)
C38 C39 1.426(4)
C39 C44 1.415(5)
C39 C40 1.425(4)
C40 C41 1.387(5)
C41 C42 1.385(5)
C41 H41 0.9300
C42 C43 1.374(5)
C42 H42 0.9300
C43 C44 1.404(5)
C43 C51 1.475(5)
C44 C45 1.417(5)
C45 C46 1.369(5)
C45 C48 1.475(5)
C46 C47 1.389(5)
C46 H46 0.9300
C47 H47 0.9300
C48 O49 1.213(5)
C48 N50 1.403(5)
N50 C51 1.394(5)
N50 C53 1.501(5)
C51 O52 1.211(5)
C53 C54 1.493(6)
C53 C62 1.511(6)
C53 H53 0.9800
C54 C55 1.483(6)
C54 H54A 0.9700
C54 H54B 0.9700
C55 C56 1.486(6)
C55 H55A 0.9700
C55 H55B 0.9700
C56 C57 1.462(7)
C56 H56A 0.9700
C56 H56B 0.9700
C57 C58 1.463(7)
C57 H57A 0.9700
C57 H57B 0.9700
C58 C59 1.480(8)
C58 H58A 0.9700
C58 H58B 0.9700
C59 C60 1.450(9)
C59 H59A 0.9700
C59 H59B 0.9700
C60 C61 1.462(10)
C60 H60A 0.9700
C60 H60B 0.9700
C61 H61A 0.9600
C61 H61B 0.9600
C61 H61C 0.9600
C62 C63 1.512(6)
C62 H62A 0.9700
C62 H62B 0.9700
C63 C64 1.467(7)
C63 H63A 0.9700
C63 H63B 0.9700
C64 C65 1.490(8)
C64 H64A 0.9700
C64 H64B 0.9700
C65 C66 1.365(10)
C65 H65A 0.9700
C65 H65B 0.9700
C66 C67 1.487(11)
C66 H66A 0.9700
C66 H66B 0.9700
C67 C68 1.353(15)
C67 H67A 0.9700
C67 H67B 0.9700
C68 C69 1.445(16)
C68 H68A 0.9700
C68 H68B 0.9700
C69 H69A 0.9600
C69 H69B 0.9600
C69 H69C 0.9600

loop_
_geom_torsion_atom_site_label_1
_geom_torsion_atom_site_label_2
_geom_torsion_atom_site_label_3
_geom_torsion_atom_site_label_4
_geom_torsion
C14B C1 S2 C3 -173.0(7)
C14A C1 S2 C3 -172.6(7)
S5 C1 S2 C3 8.7(2)
C1 S2 C3 C4 -5.5(3)
C1 S2 C3 S6 178.3(2)
S6 C3 C4 S10 4.0(5)
S2 C3 C4 S10 -172.1(2)
S6 C3 C4 S5 176.5(2)
S2 C3 C4 S5 0.4(4)
C14B C1 S5 C4 173.0(7)
C14A C1 S5 C4 172.9(8)
S2 C1 S5 C4 -8.5(2)
C3 C4 S5 C1 4.9(3)
S10 C4 S5 C1 177.9(2)
C4 C3 S6 C7 171.7(4)
S2 C3 S6 C7 -12.3(4)
C3 S6 C7 C8A 163.3(6)
C3 S6 C7 C8B -151.2(6)
C8B C7 C8A C9A -20.9(13)
S6 C7 C8A C9A 79.2(11)
C8A C7 C8B C9B 13.8(14)
S6 C7 C8B C9B -80.9(14)
C3 C4 S10 C11 -125.0(4)
S5 C4 S10 C11 62.5(4)
C4 S10 C11 C12 62.7(6)
S10 C11 C12 C13 177.6(9)
C14B C1 C14A S18A 1(5)
S2 C1 C14A S18A -177.5(6)
S5 C1 C14A S18A 1.0(14)
C14B C1 C14A S15A -180(100)
S2 C1 C14A S15A 1.8(12)
S5 C1 C14A S15A -179.7(5)
C1 C14A S15A C16A 175.4(9)
S18A C14A S15A C16A -5.2(8)
C14A S15A C16A C19A 179.9(7)
C14A S15A C16A C17A 2.8(7)
C19A C16A C17A C22A 3.2(10)
S15A C16A C17A C22A -179.7(6)
C19A C16A C17A S18A -176.6(5)
S15A C16A C17A S18A 0.6(7)
C22A C17A S18A C14A 176.6(7)
C16A C17A S18A C14A -3.7(7)
C1 C14A S18A C17A -175.2(9)
S15A C14A S18A C17A 5.5(8)
C17A C16A C19A C20A -0.4(9)
S15A C16A C19A C20A -177.3(5)
C16A C19A C20A C21A -7.6(10)
C16A C19A C20A N23A 177.6(7)
N23A C20A C21A C22A -169.8(10)
C19A C20A C21A C22A 14.6(16)
N23A C20A C21A N25A -7.8(11)
C19A C20A C21A N25A 176.6(6)
C16A C17A C22A C21A 2.0(10)
S18A C17A C22A C21A -178.3(7)
C20A C21A C22A C17A -11.4(15)
N25A C21A C22A C17A -169.7(9)
C21A C20A N23A C26A 5.8(10)
C19A C20A N23A C26A -179.3(7)
O27A C24A N25A C26A 179.2(8)
C28 C24A N25A C26A 0.1(10)
O27A C24A N25A C21A 5.5(14)
C28 C24A N25A C21A -173.6(8)
C20A C21A N25A C24A -178.5(7)
C22A C21A N25A C24A -15.8(17)
C20A C21A N25A C26A 6.7(10)
C22A C21A N25A C26A 169.4(10)
C20A N23A C26A N25A -0.8(9)
C20A N23A C26A C30 179.4(6)
C24A N25A C26A N23A -178.7(7)
C21A N25A C26A N23A -3.7(9)
C24A N25A C26A C30 1.1(11)
C21A N25A C26A C30 176.0(7)
C14A C1 C14B S15B 1(5)
S2 C1 C14B S15B 2.7(13)
S5 C1 C14B S15B -179.0(6)
C14A C1 C14B S18B -179(100)
S2 C1 C14B S18B -177.5(4)
S5 C1 C14B S18B 0.8(11)
C1 C14B S15B C17B 174.9(9)
S18B C14B S15B C17B -4.9(8)
C19B C16B C17B C22B 0.0(11)
S18B C16B C17B C22B -175.2(6)
C19B C16B C17B S15B 179.6(6)
S18B C16B C17B S15B 4.3(8)
C14B S15B C17B C16B 0.4(8)
C14B S15B C17B C22B 180.0(8)
C19B C16B S18B C14B 178.2(7)
C17B C16B S18B C14B -6.5(7)
C1 C14B S18B C16B -173.0(9)
S15B C14B S18B C16B 6.8(8)
C17B C16B C19B C20B -0.5(11)
S18B C16B C19B C20B 174.5(6)
C16B C19B C20B C21B -5.8(12)
C16B C19B C20B N23B -178.5(7)
C19B C20B C21B N25B 177.3(8)
N23B C20B C21B N25B -9.0(12)
C19B C20B C21B C22B 12.2(15)
N23B C20B C21B C22B -174.1(9)
C16B C17B C22B C21B 5.7(11)
S15B C17B C22B C21B -173.8(7)
C20B C21B C22B C17B -11.6(14)
N25B C21B C22B C17B -173.3(10)
C21B C20B N23B C26B 5.5(10)
C19B C20B N23B C26B 178.9(7)
C20B C21B N25B C24B 178.9(8)
C22B C21B N25B C24B -17.6(18)
C20B C21B N25B C26B 8.4(11)
C22B C21B N25B C26B 171.8(11)
O27B C24B N25B C21B 9.5(15)
C30 C24B N25B C21B -169.6(9)
O27B C24B N25B C26B 178.2(8)
C30 C24B N25B C26B -0.9(11)
C20B N23B C26B N25B 0.0(9)
C20B N23B C26B C28 -176.3(6)
C21B N25B C26B N23B -5.3(10)
C24B N25B C26B N23B -176.2(8)
C21B N25B C26B C28 171.0(8)
C24B N25B C26B C28 0.1(12)
O27A C24A C28 C37 1.9(11)
N25A C24A C28 C37 -179.1(5)
O27A C24A C28 C29 178.5(7)
N25A C24A C28 C29 -2.5(9)
O27A C24A C28 C26B -171(3)
N25A C24A C28 C26B 7.9(15)
N23B C26B C28 C37 -3.6(11)
N25B C26B C28 C37 -179.4(6)
N23B C26B C28 C24A 4.8(14)
N25B C26B C28 C24A -171(2)
N23B C26B C28 C29 176.2(7)
N25B C26B C28 C29 0.3(9)
C37 C28 C29 C30 -179.9(3)
C24A C28 C29 C30 3.7(7)
C26B C28 C29 C30 0.3(5)
C37 C28 C29 C34 0.3(5)
C24A C28 C29 C34 -176.0(5)
C26B C28 C29 C34 -179.4(4)
C28 C29 C30 C31 -179.9(3)
C34 C29 C30 C31 -0.2(5)
C28 C29 C30 C26A -2.1(5)
C34 C29 C30 C26A 177.6(4)
C28 C29 C30 C24B -1.5(7)
C34 C29 C30 C24B 178.2(5)
N23A C26A C30 C31 -2.7(10)
N25A C26A C30 C31 177.6(5)
N23A C26A C30 C29 179.7(7)
N25A C26A C30 C29 0.0(8)
N23A C26A C30 C24B 1.2(14)
N25A C26A C30 C24B -179(2)
O27B C24B C30 C31 1.3(12)
N25B C24B C30 C31 -179.7(5)
O27B C24B C30 C29 -177.2(8)
N25B C24B C30 C29 1.7(9)
O27B C24B C30 C26A -175(3)
N25B C24B C30 C26A 3.5(14)
C29 C30 C31 C32 -0.1(5)
C26A C30 C31 C32 -177.6(5)
C24B C30 C31 C32 -178.9(5)
C30 C31 C32 C33 0.6(6)
C31 C32 C33 C34 -0.7(5)
C31 C32 C33 C38 178.4(3)
C30 C29 C34 C33 0.1(5)
C28 C29 C34 C33 179.8(3)
C30 C29 C34 C35 -178.8(3)
C28 C29 C34 C35 1.0(5)
C32 C33 C34 C29 0.4(5)
C38 C33 C34 C29 -178.8(3)
C32 C33 C34 C35 179.2(3)
C38 C33 C34 C35 0.0(5)
C29 C34 C35 C36 -0.8(5)
C33 C34 C35 C36 -179.6(3)
C29 C34 C35 C40 179.1(3)
C33 C34 C35 C40 0.3(5)
C34 C35 C36 C37 -0.6(5)
C40 C35 C36 C37 179.5(3)
C24A C28 C37 C36 175.2(5)
C29 C28 C37 C36 -1.8(5)
C26B C28 C37 C36 178.0(5)
C35 C36 C37 C28 1.9(6)
C32 C33 C38 C47 0.2(5)
C34 C33 C38 C47 179.4(3)
C32 C33 C38 C39 -179.1(3)
C34 C33 C38 C39 0.0(5)
C47 C38 C39 C44 -0.9(5)
C33 C38 C39 C44 178.4(3)
C47 C38 C39 C40 -179.7(3)
C33 C38 C39 C40 -0.4(5)
C44 C39 C40 C41 1.8(5)
C38 C39 C40 C41 -179.4(3)
C44 C39 C40 C35 -178.2(3)
C38 C39 C40 C35 0.7(5)
C36 C35 C40 C41 -0.6(5)
C34 C35 C40 C41 179.5(3)
C36 C35 C40 C39 179.3(3)
C34 C35 C40 C39 -0.6(5)
C39 C40 C41 C42 -1.4(6)
C35 C40 C41 C42 178.5(4)
C40 C41 C42 C43 -0.4(6)
C41 C42 C43 C44 1.9(6)
C41 C42 C43 C51 -174.1(4)
C42 C43 C44 C39 -1.5(5)
C51 C43 C44 C39 174.4(3)
C42 C43 C44 C45 178.7(4)
C51 C43 C44 C45 -5.4(5)
C40 C39 C44 C43 -0.3(5)
C38 C39 C44 C43 -179.2(3)
C40 C39 C44 C45 179.5(3)
C38 C39 C44 C45 0.6(5)
C43 C44 C45 C46 179.3(3)
C39 C44 C45 C46 -0.5(5)
C43 C44 C45 C48 1.2(5)
C39 C44 C45 C48 -178.6(3)
C44 C45 C46 C47 0.7(6)
C48 C45 C46 C47 178.9(4)
C39 C38 C47 C46 1.1(6)
C33 C38 C47 C46 -178.2(3)
C45 C46 C47 C38 -1.1(6)
C46 C45 C48 O49 8.4(6)
C44 C45 C48 O49 -173.5(4)
C46 C45 C48 N50 -170.4(3)
C44 C45 C48 N50 7.7(5)
O49 C48 N50 C51 168.2(4)
C45 C48 N50 C51 -13.0(6)
O49 C48 N50 C53 -10.1(6)
C45 C48 N50 C53 168.7(3)
C48 N50 C51 O52 -173.2(4)
C53 N50 C51 O52 5.1(6)
C48 N50 C51 C43 9.1(6)
C53 N50 C51 C43 -172.7(3)
C42 C43 C51 O52 -1.2(7)
C44 C43 C51 O52 -177.1(4)
C42 C43 C51 N50 176.5(4)
C44 C43 C51 N50 0.6(6)
C51 N50 C53 C54 123.8(4)
C48 N50 C53 C54 -57.9(5)
C51 N50 C53 C62 -102.2(5)
C48 N50 C53 C62 76.2(5)
N50 C53 C54 C55 -50.1(6)
C62 C53 C54 C55 179.6(4)
C53 C54 C55 C56 -175.8(5)
C54 C55 C56 C57 176.8(6)
C55 C56 C57 C58 -179.2(6)
C56 C57 C58 C59 -179.8(7)
C57 C58 C59 C60 177.0(8)
C58 C59 C60 C61 -179.4(9)
C54 C53 C62 C63 -61.8(7)
N50 C53 C62 C63 167.4(5)
C53 C62 C63 C64 -67.6(7)
C62 C63 C64 C65 178.5(5)
C63 C64 C65 C66 -171.5(9)
C64 C65 C66 C67 177.7(10)
C65 C66 C67 C68 -102.1(19)
C66 C67 C68 C69 -167.0(15)
